data_4108931
loop_
_publ_author_name
'Satoshi Takamizawa'
'Ei-ichi Nakata'
'Takamasa Akatsuka'
'Chihiro Kachi-Terajima'
'Ryosuke Miyake'

_publ_contact_author_address
;International Graduate School of Arts and Sciences
Yokohama City University
22-2 Seto, Kanazawa-ku, Yokohama 236-0027 (Japan)
;
_publ_contact_author_email staka@yokohama-cu.ac.jp
_publ_contact_author_fax (+81)45-787-2187
_publ_contact_author_name 'Satoshi Takamizawa'
_publ_contact_author_phone (+81)45-787-2187
_publ_section_title
;
 Structural and Magnetic Study of O2 Molecules Arranged along a Channel in
 a Flexible Single-Crystal Host Family
;
_journal_name_full 'Journal of the American Chemical Society'
_journal_page_first 17882
_journal_page_last 17892
_journal_paper_doi 10.1021/ja806257m
_journal_volume 130
_journal_year 2008
_chemical_formula_sum 'C32 H24 N2 O14 Rh2'
_chemical_formula_weight 866.35
_chemical_name_systematic
; 
 ? 
;
_space_group_IT_number 2
_symmetry_cell_setting triclinic
_symmetry_space_group_name_Hall '-P 1'
_symmetry_space_group_name_H-M 'P -1'
_atom_sites_solution_hydrogens geom
_atom_sites_solution_primary direct
_atom_sites_solution_secondary difmap
_audit_creation_method SHELXL-97
_cell_angle_alpha 74.913(4)
_cell_angle_beta 64.108(4)
_cell_angle_gamma 63.757(4)
_cell_formula_units_Z 1
_cell_length_a 9.5572(19)
_cell_length_b 10.297(2)
_cell_length_c 10.488(2)
_cell_measurement_temperature 20
_cell_volume 829.9(3)
_computing_cell_refinement 'Bruker SMART'
_computing_data_collection 'Bruker SMART'
_computing_data_reduction 'Bruker SAINT'
_computing_molecular_graphics 'Bruker SHELXTL'
_computing_publication_material 'Bruker SHELXTL'
_computing_structure_refinement 'SHELXL-97 (Sheldrick, 1997)'
_computing_structure_solution 'SHELXS-97 (Sheldrick, 1990)'
_diffrn_ambient_temperature 20
_diffrn_detector_area_resol_mean 8.366
_diffrn_measured_fraction_theta_full 0.960
_diffrn_measured_fraction_theta_max 0.960
_diffrn_measurement_device_type 'CCD area detector'
_diffrn_measurement_method 'phi and omega scans'
_diffrn_radiation_monochromator graphite
_diffrn_radiation_source 'fine-focus sealed tube'
_diffrn_radiation_type MoK\a
_diffrn_radiation_wavelength 0.71073
_diffrn_reflns_av_R_equivalents 0.0523
_diffrn_reflns_av_sigmaI/netI 0.1466
_diffrn_reflns_limit_h_max 12
_diffrn_reflns_limit_h_min -7
_diffrn_reflns_limit_k_max 13
_diffrn_reflns_limit_k_min -13
_diffrn_reflns_limit_l_max 13
_diffrn_reflns_limit_l_min -13
_diffrn_reflns_number 5433
_diffrn_reflns_theta_full 28.45
_diffrn_reflns_theta_max 28.45
_diffrn_reflns_theta_min 2.56
_exptl_absorpt_coefficient_mu 1.067
_exptl_absorpt_correction_T_max 0.9387
_exptl_absorpt_correction_T_min 0.7402
_exptl_absorpt_correction_type empirical
_exptl_absorpt_process_details
;
SADABS; sheldrick, 1996
;
_exptl_crystal_colour red
_exptl_crystal_density_diffrn 1.733
_exptl_crystal_description plate
_exptl_crystal_F_000 432
_exptl_crystal_size_max 0.30
_exptl_crystal_size_mid 0.10
_exptl_crystal_size_min 0.06
_refine_diff_density_max 1.883
_refine_diff_density_min -2.922
_refine_diff_density_rms 0.219
_refine_ls_extinction_method none
_refine_ls_goodness_of_fit_ref 1.034
_refine_ls_hydrogen_treatment constr
_refine_ls_matrix_type full
_refine_ls_number_parameters 220
_refine_ls_number_reflns 4010
_refine_ls_number_restraints 224
_refine_ls_restrained_S_all 1.012
_refine_ls_R_factor_all 0.1062
_refine_ls_R_factor_gt 0.0639
_refine_ls_shift/su_max 0.000
_refine_ls_shift/su_mean 0.000
_refine_ls_structure_factor_coef Fsqd
_refine_ls_weighting_details 'calc w=1/[\s^2^(Fo^2^)+(0.0513P)^2^+0.0000P] where P=(Fo^2^+2Fc^2^)/3'
_refine_ls_weighting_scheme calc
_refine_ls_wR_factor_gt 0.1214
_refine_ls_wR_factor_ref 0.1498
_reflns_number_gt 2549
_reflns_number_total 4010
_reflns_threshold_expression >2sigma(I)
_cod_data_source_file ja806257m_si_001_07.cif
_cod_data_source_block 41006n1_20K
_cod_database_code 4108931

loop_
_symmetry_equiv_pos_as_xyz
'x, y, z'
'-x, -y, -z'

loop_
_atom_site_label
_atom_site_type_symbol
_atom_site_fract_x
_atom_site_fract_y
_atom_site_fract_z
_atom_site_U_iso_or_equiv
_atom_site_adp_type
_atom_site_occupancy
_atom_site_symmetry_multiplicity
_atom_site_calc_flag
_atom_site_refinement_flags
C1 C 0.6768(8) 0.2385(7) 0.4158(7) 0.0105(8) Uani 1 1 d U
C2 C 0.7795(8) 0.0858(7) 0.3768(7) 0.0102(7) Uani 1 1 d U
C3 C 0.9491(8) 0.0233(7) 0.3545(7) 0.0105(7) Uani 1 1 d U
H3 H 1.0015 0.0788 0.3628 0.013 Uiso 1 1 calc R
C4 C 1.0435(9) -0.1201(7) 0.3201(7) 0.0107(7) Uani 1 1 d U
H4 H 1.1591 -0.1635 0.3072 0.013 Uiso 1 1 calc R
C5 C 0.9664(8) -0.1980(7) 0.3050(7) 0.0115(7) Uani 1 1 d U
H5 H 1.0312 -0.2943 0.2770 0.014 Uiso 1 1 calc R
C6 C 0.7971(8) -0.1388(7) 0.3299(7) 0.0106(7) Uani 1 1 d U
H6 H 0.7462 -0.1957 0.3217 0.013 Uiso 1 1 calc R
C7 C 0.7005(9) 0.0026(7) 0.3666(7) 0.0103(7) Uani 1 1 d U
H7 H 0.5836 0.0430 0.3847 0.012 Uiso 1 1 calc R
C8 C 0.4504(8) 0.3743(7) 0.7582(7) 0.0112(8) Uani 1 1 d U
C9 C 0.4291(8) 0.2939(7) 0.9010(7) 0.0120(7) Uani 1 1 d U
C10 C 0.5219(8) 0.2875(7) 0.9764(7) 0.0121(7) Uani 1 1 d U
H10 H 0.5971 0.3369 0.9377 0.015 Uiso 1 1 calc R
C11 C 0.5041(9) 0.2089(7) 1.1076(7) 0.0128(7) Uani 1 1 d U
H11 H 0.5682 0.2044 1.1581 0.015 Uiso 1 1 calc R
C12 C 0.3928(9) 0.1359(7) 1.1674(8) 0.0140(7) Uani 1 1 d U
H12 H 0.3803 0.0827 1.2578 0.017 Uiso 1 1 calc R
C13 C 0.3032(9) 0.1433(7) 1.0924(7) 0.0137(7) Uani 1 1 d U
H13 H 0.2282 0.0936 1.1319 0.016 Uiso 1 1 calc R
C14 C 0.3175(8) 0.2206(7) 0.9610(7) 0.0129(7) Uani 1 1 d U
H14 H 0.2526 0.2243 0.9117 0.016 Uiso 1 1 calc R
C15 C 0.8503(8) 0.5757(6) 0.5904(7) 0.0058(8) Uani 1 1 d U
H15 H 0.7438 0.6265 0.6577 0.007 Uiso 1 1 calc R
C16 C 1.0058(7) 0.4319(6) 0.4030(7) 0.0049(8) Uani 1 1 d U
H16 H 1.0117 0.3801 0.3367 0.006 Uiso 1 1 calc R
N1 N 0.8591(7) 0.5126(6) 0.4908(6) 0.0054(7) Uani 1 1 d U
O1 O 0.7538(5) 0.3056(5) 0.4271(5) 0.0081(9) Uani 1 1 d U
O2 O 0.5208(5) 0.2898(5) 0.4338(5) 0.0084(9) Uani 1 1 d U
O3 O 0.5742(5) 0.4136(5) 0.6997(5) 0.0075(9) Uani 1 1 d U
O4 O 0.6583(5) 0.6019(5) 0.2938(5) 0.0083(9) Uani 1 1 d U
O1S O 0.9359(5) 0.0038(8) 0.0057(7) 0.0477(19) Uani 1 1 d D
O2S O 0.9046(12) 0.3905(9) -0.0068(10) 0.085(2) Uani 1 1 d D
O3S O 0.8171(12) 0.3372(9) 0.0797(10) 0.085(2) Uani 1 1 d D
Rh1 Rh 0.62286(7) 0.50764(6) 0.49629(7) 0.00745(15) Uani 1 1 d .

loop_
_atom_site_aniso_label
_atom_site_aniso_U_11
_atom_site_aniso_U_22
_atom_site_aniso_U_33
_atom_site_aniso_U_23
_atom_site_aniso_U_13
_atom_site_aniso_U_12
C1 0.0106(10) 0.0106(10) 0.0098(10) -0.0006(7) -0.0041(7) -0.0035(7)
C2 0.0104(8) 0.0106(8) 0.0102(8) -0.0006(6) -0.0041(6) -0.0044(6)
C3 0.0105(8) 0.0108(8) 0.0107(8) -0.0007(6) -0.0041(6) -0.0046(6)
C4 0.0107(8) 0.0110(8) 0.0109(8) -0.0008(6) -0.0042(6) -0.0044(6)
C5 0.0115(8) 0.0110(8) 0.0111(8) -0.0007(6) -0.0039(6) -0.0041(6)
C6 0.0107(8) 0.0108(8) 0.0109(8) -0.0006(6) -0.0041(6) -0.0049(6)
C7 0.0103(8) 0.0107(8) 0.0105(8) -0.0004(6) -0.0042(6) -0.0046(6)
C8 0.0119(10) 0.0113(10) 0.0117(10) -0.0017(7) -0.0048(7) -0.0047(7)
C9 0.0122(8) 0.0122(8) 0.0124(8) -0.0010(6) -0.0048(6) -0.0051(6)
C10 0.0124(9) 0.0126(9) 0.0126(9) -0.0011(6) -0.0050(6) -0.0053(6)
C11 0.0129(9) 0.0133(9) 0.0130(9) -0.0009(6) -0.0054(6) -0.0051(6)
C12 0.0138(9) 0.0139(9) 0.0136(9) -0.0007(6) -0.0050(6) -0.0050(6)
C13 0.0136(9) 0.0137(9) 0.0138(9) -0.0010(6) -0.0048(6) -0.0056(6)
C14 0.0129(9) 0.0131(9) 0.0133(9) -0.0010(6) -0.0048(6) -0.0055(6)
C15 0.0058(10) 0.0057(10) 0.0059(10) 0.0001(7) -0.0026(7) -0.0021(7)
C16 0.0050(10) 0.0055(10) 0.0055(10) 0.0001(7) -0.0028(7) -0.0025(7)
N1 0.0053(9) 0.0055(9) 0.0054(9) 0.0007(6) -0.0030(7) -0.0018(6)
O1 0.0082(12) 0.0080(12) 0.0094(13) -0.0013(8) -0.0027(9) -0.0045(9)
O2 0.0080(12) 0.0091(12) 0.0092(13) -0.0004(8) -0.0038(9) -0.0038(9)
O3 0.0073(12) 0.0089(12) 0.0080(13) -0.0012(8) -0.0027(9) -0.0044(9)
O4 0.0075(12) 0.0100(12) 0.0085(13) -0.0002(8) -0.0036(9) -0.0040(9)
O1S 0.043(5) 0.067(5) 0.035(4) 0.010(4) -0.018(4) -0.027(4)
O2S 0.096(6) 0.052(4) 0.073(6) -0.027(4) 0.002(4) -0.021(3)
O3S 0.096(6) 0.052(4) 0.073(6) -0.027(4) 0.002(4) -0.021(3)
Rh1 0.0069(3) 0.0107(2) 0.0076(3) -0.00044(17) -0.00454(18) -0.00408(18)

loop_
_atom_type_symbol
_atom_type_description
_atom_type_scat_dispersion_real
_atom_type_scat_dispersion_imag
_atom_type_scat_source
C C 0.0033 0.0016 'International Tables Vol C Tables 4.2.6.8 and 6.1.1.4'
H H 0.0000 0.0000 'International Tables Vol C Tables 4.2.6.8 and 6.1.1.4'
N N 0.0061 0.0033 'International Tables Vol C Tables 4.2.6.8 and 6.1.1.4'
O O 0.0106 0.0060 'International Tables Vol C Tables 4.2.6.8 and 6.1.1.4'
Rh Rh -1.1178 0.9187 'International Tables Vol C Tables 4.2.6.8 and 6.1.1.4'

loop_
_geom_angle_atom_site_label_1
_geom_angle_atom_site_label_2
_geom_angle_atom_site_label_3
_geom_angle
_geom_angle_site_symmetry_1
_geom_angle_site_symmetry_3
O1 C1 O2 126.3(6) . .
O1 C1 C2 116.0(6) . .
O2 C1 C2 117.7(6) . .
C3 C2 C7 119.8(6) . .
C3 C2 C1 121.1(6) . .
C7 C2 C1 119.1(6) . .
C2 C3 C4 120.7(6) . .
C5 C4 C3 118.9(6) . .
C6 C5 C4 121.2(6) . .
C5 C6 C7 120.7(7) . .
C6 C7 C2 118.7(6) . .
O3 C8 O4 126.1(6) . 2_666
O3 C8 C9 116.7(6) . .
O4 C8 C9 117.2(6) 2_666 .
C10 C9 C14 119.0(7) . .
C10 C9 C8 120.5(6) . .
C14 C9 C8 120.4(6) . .
C11 C10 C9 119.9(7) . .
C10 C11 C12 121.0(7) . .
C13 C12 C11 118.3(7) . .
C12 C13 C14 122.3(7) . .
C13 C14 C9 119.4(7) . .
N1 C15 C16 120.4(6) . 2_766
N1 C16 C15 118.6(6) . 2_766
C16 N1 C15 120.8(6) . .
C16 N1 Rh1 118.8(4) . .
C15 N1 Rh1 119.4(4) . .
C1 O1 Rh1 119.4(4) . .
C1 O2 Rh1 117.3(4) . 2_666
C8 O3 Rh1 118.5(4) . .
C8 O4 Rh1 118.5(4) 2_666 .
O1 Rh1 O4 91.79(18) . .
O1 Rh1 O2 176.75(19) . 2_666
O4 Rh1 O2 88.08(18) . 2_666
O1 Rh1 O3 88.39(18) . .
O4 Rh1 O3 176.60(19) . .
O2 Rh1 O3 91.54(18) 2_666 .
O1 Rh1 N1 90.17(19) . .
O4 Rh1 N1 92.88(19) . .
O2 Rh1 N1 93.07(19) 2_666 .
O3 Rh1 N1 90.51(19) . .
O1 Rh1 Rh1 87.87(13) . 2_666
O4 Rh1 Rh1 88.22(13) . 2_666
O2 Rh1 Rh1 88.88(13) 2_666 2_666
O3 Rh1 Rh1 88.39(13) . 2_666
N1 Rh1 Rh1 177.78(15) . 2_666

loop_
_geom_bond_atom_site_label_1
_geom_bond_atom_site_label_2
_geom_bond_distance
_geom_bond_site_symmetry_2
C1 O1 1.265(8) .
C1 O2 1.284(8) .
C1 C2 1.491(9) .
C2 C3 1.386(9) .
C2 C7 1.416(9) .
C3 C4 1.392(9) .
C4 C5 1.379(9) .
C5 C6 1.379(9) .
C6 C7 1.383(9) .
C8 O3 1.265(8) .
C8 O4 1.279(8) 2_666
C8 C9 1.486(9) .
C9 C10 1.397(9) .
C9 C14 1.407(9) .
C10 C11 1.384(9) .
C11 C12 1.403(10) .
C12 C13 1.363(10) .
C13 C14 1.383(10) .
C15 N1 1.322(8) .
C15 C16 1.374(8) 2_766
C16 N1 1.321(8) .
C16 C15 1.374(8) 2_766
N1 Rh1 2.257(6) .
O1 Rh1 2.028(4) .
O2 Rh1 2.040(4) 2_666
O3 Rh1 2.040(5) .
O4 C8 1.279(8) 2_666
O4 Rh1 2.039(5) .
O1S O1S 1.146(5) 2_755
O2S O3S 1.144(4) .
Rh1 O2 2.040(4) 2_666
Rh1 Rh1 2.3888(12) 2_666

loop_
_geom_torsion_atom_site_label_1
_geom_torsion_atom_site_label_2
_geom_torsion_atom_site_label_3
_geom_torsion_atom_site_label_4
_geom_torsion
_geom_torsion_site_symmetry_1
_geom_torsion_site_symmetry_4
O1 C1 C2 C3 -0.1(10) . .
O2 C1 C2 C3 179.5(6) . .
O1 C1 C2 C7 178.1(6) . .
O2 C1 C2 C7 -2.4(9) . .
C7 C2 C3 C4 1.0(10) . .
C1 C2 C3 C4 179.1(6) . .
C2 C3 C4 C5 1.6(10) . .
C3 C4 C5 C6 -3.1(10) . .
C4 C5 C6 C7 2.0(10) . .
C5 C6 C7 C2 0.6(10) . .
C3 C2 C7 C6 -2.1(10) . .
C1 C2 C7 C6 179.8(6) . .
O3 C8 C9 C10 11.8(9) . .
O4 C8 C9 C10 -167.8(6) 2_666 .
O3 C8 C9 C14 -166.9(6) . .
O4 C8 C9 C14 13.4(9) 2_666 .
C14 C9 C10 C11 0.5(10) . .
C8 C9 C10 C11 -178.3(6) . .
C9 C10 C11 C12 -0.5(10) . .
C10 C11 C12 C13 0.4(10) . .
C11 C12 C13 C14 -0.4(10) . .
C12 C13 C14 C9 0.5(10) . .
C10 C9 C14 C13 -0.5(10) . .
C8 C9 C14 C13 178.3(6) . .
C15 C16 N1 C15 -5.2(10) 2_766 .
C15 C16 N1 Rh1 -173.8(4) 2_766 .
C16 C15 N1 C16 5.3(10) 2_766 .
C16 C15 N1 Rh1 173.8(4) 2_766 .
O2 C1 O1 Rh1 5.8(9) . .
C2 C1 O1 Rh1 -174.7(4) . .
O1 C1 O2 Rh1 -5.7(9) . 2_666
C2 C1 O2 Rh1 174.8(4) . 2_666
O4 C8 O3 Rh1 -6.0(8) 2_666 .
C9 C8 O3 Rh1 174.4(4) . .
C1 O1 Rh1 O4 -90.8(5) . .
C1 O1 Rh1 O2 -3(4) . 2_666
C1 O1 Rh1 O3 85.8(5) . .
C1 O1 Rh1 N1 176.3(5) . .
C1 O1 Rh1 Rh1 -2.7(5) . 2_666
C8 O4 Rh1 O1 90.1(4) 2_666 .
C8 O4 Rh1 O2 -86.7(4) 2_666 2_666
C8 O4 Rh1 O3 -3(4) 2_666 .
C8 O4 Rh1 N1 -179.7(4) 2_666 .
C8 O4 Rh1 Rh1 2.3(4) 2_666 2_666
C8 O3 Rh1 O1 -84.9(5) . .
C8 O3 Rh1 O4 8(4) . .
C8 O3 Rh1 O2 91.8(5) . 2_666
C8 O3 Rh1 N1 -175.1(5) . .
C8 O3 Rh1 Rh1 3.0(4) . 2_666
C16 N1 Rh1 O1 25.7(5) . .
C15 N1 Rh1 O1 -143.0(5) . .
C16 N1 Rh1 O4 -66.1(5) . .
C15 N1 Rh1 O4 125.2(5) . .
C16 N1 Rh1 O2 -154.3(5) . 2_666
C15 N1 Rh1 O2 37.0(5) . 2_666
C16 N1 Rh1 O3 114.1(5) . .
C15 N1 Rh1 O3 -54.6(5) . .
C16 N1 Rh1 Rh1 54(5) . 2_666
C15 N1 Rh1 Rh1 -115(4) . 2_666
